data_4065868
loop_
_publ_author_name
'Engelman, Kristi L.'
'White, Peter S.'
'Templeton, Joseph L.'

_publ_section_title
;
 Synthesis of Isonitrile, Iminoacyl, and Aminocarbene Tp&#x2032;Pt
 Complexes&#x2020;
;
_journal_issue 21
_journal_name_full Organometallics
_journal_page_first 4943
_journal_paper_doi 10.1021/om100172e
_journal_volume 29
_journal_year 2010
_chemical_formula_moiety 'C25 H34 B N7 Pt'
_chemical_formula_sum 'C25 H34 B N7 Pt'
_chemical_formula_weight 638.49
_chemical_name_systematic
; 
 ? 
;
_space_group_IT_number 14
_symmetry_cell_setting monoclinic
_symmetry_space_group_name_Hall '-P 2yn'
_symmetry_space_group_name_H-M 'P 1 21/n 1'
_atom_sites_solution_hydrogens geom
_atom_sites_solution_primary direct
_atom_sites_solution_secondary difmap
_audit_creation_method SHELXL-97
_cell_angle_alpha 90.00
_cell_angle_beta 93.8260(10)
_cell_angle_gamma 90.00
_cell_formula_units_Z 4
_cell_length_a 10.9517(3)
_cell_length_b 19.4849(5)
_cell_length_c 12.2946(3)
_cell_measurement_reflns_used 9943
_cell_measurement_temperature 100(2)
_cell_measurement_theta_max 69.19
_cell_measurement_theta_min 4.26
_cell_volume 2617.73(12)
_computing_cell_refinement 'Bruker SAINT'
_computing_data_collection 'Bruker APEX2'
_computing_data_reduction 'Bruker SAINT'
_computing_molecular_graphics 'Bruker SHELXTL'
_computing_publication_material 'Bruker SHELXTL'
_computing_structure_refinement 'SHELXL-97 (Sheldrick, 2008)'
_computing_structure_solution 'SHELXS-97 (Sheldrick, 2008)'
_diffrn_ambient_temperature 100(2)
_diffrn_measured_fraction_theta_full 0.980
_diffrn_measured_fraction_theta_max 0.980
_diffrn_measurement_device_type 'Bruker APEX-II CCD'
_diffrn_measurement_method '\f and \w scans'
_diffrn_radiation_monochromator graphite
_diffrn_radiation_source 'fine-focus sealed tube'
_diffrn_radiation_type CuK\a
_diffrn_radiation_wavelength 1.54178
_diffrn_reflns_av_R_equivalents 0.0327
_diffrn_reflns_av_sigmaI/netI 0.0233
_diffrn_reflns_limit_h_max 12
_diffrn_reflns_limit_h_min -13
_diffrn_reflns_limit_k_max 21
_diffrn_reflns_limit_k_min -23
_diffrn_reflns_limit_l_max 14
_diffrn_reflns_limit_l_min -14
_diffrn_reflns_number 25542
_diffrn_reflns_theta_full 69.74
_diffrn_reflns_theta_max 69.74
_diffrn_reflns_theta_min 4.26
_exptl_absorpt_coefficient_mu 10.226
_exptl_absorpt_correction_T_max 0.5973
_exptl_absorpt_correction_T_min 0.4065
_exptl_absorpt_correction_type multi-scan
_exptl_absorpt_process_details 'Bruker-AXS Apex2 SADABS'
_exptl_crystal_colour colourless
_exptl_crystal_density_diffrn 1.620
_exptl_crystal_density_method 'not measured'
_exptl_crystal_description block
_exptl_crystal_F_000 1264
_exptl_crystal_size_max 0.10
_exptl_crystal_size_mid 0.10
_exptl_crystal_size_min 0.05
_refine_diff_density_max 0.859
_refine_diff_density_min -0.616
_refine_diff_density_rms 0.094
_refine_ls_extinction_method none
_refine_ls_goodness_of_fit_ref 1.065
_refine_ls_hydrogen_treatment constr
_refine_ls_matrix_type full
_refine_ls_number_parameters 316
_refine_ls_number_reflns 4844
_refine_ls_number_restraints 0
_refine_ls_restrained_S_all 1.065
_refine_ls_R_factor_all 0.0262
_refine_ls_R_factor_gt 0.0229
_refine_ls_shift/su_max 0.002
_refine_ls_shift/su_mean 0.000
_refine_ls_structure_factor_coef Fsqd
_refine_ls_weighting_details 'calc w=1/[\s^2^(Fo^2^)+(0.0282P)^2^+3.6087P] where P=(Fo^2^+2Fc^2^)/3'
_refine_ls_weighting_scheme calc
_refine_ls_wR_factor_gt 0.0550
_refine_ls_wR_factor_ref 0.0564
_reflns_number_gt 4395
_reflns_number_total 4844
_reflns_threshold_expression >2sigma(I)
_cod_data_source_file om100172e_si_002.cif
_cod_data_source_block c09257
_cod_depositor_comments
;
The following automatic conversions were performed:

'_symmetry_cell_setting' value 'Monoclinic' changed to 'monoclinic'
according to /home/saulius/struct/CIF-dictionaries/cif_core.dic
dictionary named 'cif_core.dic' version 2.4.1 from 2010-06-29.

Automatic conversion script
Id: cif_fix_values 1715 2011-07-08 13:25:40Z adriana 
;
_cod_original_sg_symbol_H-M 'P 21/n'
_cod_database_code 4065868

loop_
_symmetry_equiv_pos_as_xyz
'x, y, z'
'-x+1/2, y+1/2, -z+1/2'
'-x, -y, -z'
'x-1/2, -y-1/2, z-1/2'

loop_
_atom_site_label
_atom_site_type_symbol
_atom_site_fract_x
_atom_site_fract_y
_atom_site_fract_z
_atom_site_U_iso_or_equiv
_atom_site_adp_type
_atom_site_occupancy
_atom_site_symmetry_multiplicity
_atom_site_calc_flag
_atom_site_refinement_flags
Pt1 Pt 1.032325(11) 0.290048(7) 0.586364(10) 0.01495(5) Uani 1 1 d .
C1 C 0.9799(3) 0.30945(19) 0.4264(3) 0.0217(7) Uani 1 1 d .
H1A H 0.9093 0.2806 0.4037 0.033 Uiso 1 1 calc R
H1B H 1.0478 0.2991 0.3810 0.033 Uiso 1 1 calc R
H1C H 0.9573 0.3579 0.4178 0.033 Uiso 1 1 calc R
C2 C 0.9768(3) 0.19940(17) 0.5590(3) 0.0172(7) Uani 1 1 d .
N3 N 0.9371(2) 0.14562(15) 0.5411(2) 0.0196(6) Uani 1 1 d .
C4 C 0.8862(3) 0.08041(17) 0.5229(3) 0.0181(7) Uani 1 1 d .
C5 C 0.8533(3) 0.06037(18) 0.4160(3) 0.0196(7) Uani 1 1 d .
C6 C 0.8032(3) -0.00466(19) 0.4012(3) 0.0232(7) Uani 1 1 d .
H6 H 0.7806 -0.0204 0.3295 0.028 Uiso 1 1 calc R
C7 C 0.7858(3) -0.04683(19) 0.4890(3) 0.0269(8) Uani 1 1 d .
H7 H 0.7515 -0.0912 0.4768 0.032 Uiso 1 1 calc R
C8 C 0.8175(3) -0.02560(19) 0.5944(3) 0.0263(8) Uani 1 1 d .
H8 H 0.8036 -0.0551 0.6539 0.032 Uiso 1 1 calc R
C9 C 0.8697(3) 0.03897(18) 0.6138(3) 0.0216(7) Uani 1 1 d .
C10 C 0.8717(3) 0.1070(2) 0.3209(3) 0.0262(8) Uani 1 1 d .
H10A H 0.8362 0.0857 0.2538 0.039 Uiso 1 1 calc R
H10B H 0.9594 0.1145 0.3147 0.039 Uiso 1 1 calc R
H10C H 0.8314 0.1511 0.3323 0.039 Uiso 1 1 calc R
C11 C 0.9053(4) 0.0628(2) 0.7275(3) 0.0317(9) Uani 1 1 d .
H11A H 0.9944 0.0679 0.7366 0.047 Uiso 1 1 calc R
H11B H 0.8786 0.0289 0.7798 0.047 Uiso 1 1 calc R
H11C H 0.8663 0.1070 0.7404 0.047 Uiso 1 1 calc R
B12 B 0.9635(3) 0.3859(2) 0.7859(3) 0.0198(8) Uani 1 1 d .
H12 H 0.9501 0.4171 0.8485 0.024 Uiso 1 1 calc R
N13 N 1.0799(2) 0.39145(14) 0.6135(2) 0.0168(6) Uani 1 1 d .
N14 N 1.0293(2) 0.42511(14) 0.6981(2) 0.0163(5) Uani 1 1 d .
C15 C 1.0565(3) 0.49244(17) 0.6938(3) 0.0176(7) Uani 1 1 d .
C16 C 1.1279(3) 0.50236(18) 0.6065(3) 0.0191(7) Uani 1 1 d .
H16 H 1.1614 0.5446 0.5838 0.023 Uiso 1 1 calc R
C17 C 1.1410(3) 0.43838(18) 0.5587(3) 0.0184(7) Uani 1 1 d .
C18 C 1.0118(3) 0.54234(17) 0.7744(3) 0.0199(7) Uani 1 1 d .
H18A H 0.9223 0.5400 0.7735 0.030 Uiso 1 1 calc R
H18B H 1.0365 0.5889 0.7551 0.030 Uiso 1 1 calc R
H18C H 1.0472 0.5309 0.8475 0.030 Uiso 1 1 calc R
C19 C 1.2145(3) 0.42087(19) 0.4647(3) 0.0243(7) Uani 1 1 d .
H19A H 1.2184 0.3709 0.4568 0.036 Uiso 1 1 calc R
H19B H 1.2975 0.4392 0.4777 0.036 Uiso 1 1 calc R
H19C H 1.1760 0.4410 0.3979 0.036 Uiso 1 1 calc R
N20 N 1.0813(2) 0.27653(14) 0.7528(2) 0.0175(6) Uani 1 1 d .
N21 N 1.0454(2) 0.32525(15) 0.8254(2) 0.0173(6) Uani 1 1 d .
C22 C 1.0954(3) 0.30967(19) 0.9262(3) 0.0215(7) Uani 1 1 d .
C23 C 1.1636(3) 0.25071(19) 0.9188(3) 0.0232(7) Uani 1 1 d .
H23 H 1.2086 0.2276 0.9765 0.028 Uiso 1 1 calc R
C24 C 1.1531(3) 0.23166(18) 0.8088(3) 0.0196(7) Uani 1 1 d .
C25 C 1.0753(3) 0.3518(2) 1.0245(3) 0.0270(8) Uani 1 1 d .
H25A H 1.1007 0.3992 1.0120 0.041 Uiso 1 1 calc R
H25B H 1.1236 0.3329 1.0875 0.041 Uiso 1 1 calc R
H25C H 0.9883 0.3510 1.0386 0.041 Uiso 1 1 calc R
C26 C 1.2111(3) 0.17306(19) 0.7526(3) 0.0262(8) Uani 1 1 d .
H26A H 1.1546 0.1561 0.6935 0.039 Uiso 1 1 calc R
H26B H 1.2296 0.1360 0.8051 0.039 Uiso 1 1 calc R
H26C H 1.2870 0.1887 0.7226 0.039 Uiso 1 1 calc R
N27 N 0.7781(2) 0.40014(15) 0.6559(2) 0.0203(6) Uani 1 1 d .
N28 N 0.8384(2) 0.36029(15) 0.7349(2) 0.0192(6) Uani 1 1 d .
C29 C 0.7640(3) 0.30935(19) 0.7666(3) 0.0262(8) Uani 1 1 d .
C30 C 0.6543(3) 0.31542(19) 0.7058(3) 0.0278(8) Uani 1 1 d .
H30 H 0.5845 0.2867 0.7089 0.033 Uiso 1 1 calc R
C31 C 0.6669(3) 0.37249(19) 0.6388(3) 0.0243(7) Uani 1 1 d .
C32 C 0.8019(4) 0.2582(2) 0.8532(4) 0.0424(11) Uani 1 1 d .
H32A H 0.8727 0.2322 0.8310 0.064 Uiso 1 1 calc R
H32B H 0.7339 0.2266 0.8635 0.064 Uiso 1 1 calc R
H32C H 0.8237 0.2823 0.9217 0.064 Uiso 1 1 calc R
C33 C 0.5759(3) 0.4035(2) 0.5561(3) 0.0330(9) Uani 1 1 d .
H33A H 0.5115 0.4268 0.5936 0.049 Uiso 1 1 calc R
H33B H 0.5395 0.3672 0.5093 0.049 Uiso 1 1 calc R
H33C H 0.6174 0.4367 0.5114 0.049 Uiso 1 1 calc R

loop_
_atom_site_aniso_label
_atom_site_aniso_U_11
_atom_site_aniso_U_22
_atom_site_aniso_U_33
_atom_site_aniso_U_23
_atom_site_aniso_U_13
_atom_site_aniso_U_12
Pt1 0.01697(8) 0.01055(8) 0.01731(8) -0.00129(5) 0.00099(5) 0.00066(5)
C1 0.0249(17) 0.0234(19) 0.0161(16) 0.0012(14) -0.0029(13) -0.0024(14)
C2 0.0214(16) 0.0123(17) 0.0177(15) -0.0004(13) -0.0002(12) 0.0041(13)
N3 0.0221(14) 0.0159(16) 0.0211(14) -0.0020(12) 0.0021(11) 0.0021(11)
C4 0.0159(15) 0.0131(17) 0.0255(17) -0.0024(14) 0.0029(12) -0.0019(12)
C5 0.0159(15) 0.0183(18) 0.0247(16) -0.0003(14) 0.0028(12) 0.0010(13)
C6 0.0198(16) 0.0220(19) 0.0276(18) -0.0066(15) 0.0000(13) -0.0019(14)
C7 0.0215(17) 0.0195(19) 0.040(2) -0.0030(16) 0.0039(15) -0.0069(14)
C8 0.0224(17) 0.0214(19) 0.036(2) 0.0044(16) 0.0081(15) -0.0021(14)
C9 0.0191(16) 0.0211(19) 0.0252(17) 0.0003(15) 0.0057(13) 0.0000(13)
C10 0.0299(19) 0.026(2) 0.0227(17) -0.0018(15) 0.0020(14) -0.0039(15)
C11 0.042(2) 0.031(2) 0.0224(18) 0.0013(17) 0.0058(15) -0.0013(18)
B12 0.0240(19) 0.015(2) 0.0211(18) -0.0017(15) 0.0073(15) 0.0018(15)
N13 0.0207(13) 0.0105(14) 0.0196(13) -0.0036(11) 0.0038(10) -0.0022(11)
N14 0.0191(13) 0.0125(14) 0.0176(13) -0.0015(11) 0.0037(10) 0.0011(11)
C15 0.0188(16) 0.0133(17) 0.0201(15) -0.0022(13) -0.0026(12) -0.0011(12)
C16 0.0218(16) 0.0132(17) 0.0224(16) -0.0006(14) 0.0016(13) -0.0040(13)
C17 0.0193(15) 0.0148(17) 0.0210(16) 0.0011(14) 0.0011(12) -0.0025(13)
C18 0.0237(16) 0.0125(17) 0.0238(16) -0.0018(14) 0.0023(13) 0.0005(13)
C19 0.0305(18) 0.0178(18) 0.0256(17) -0.0049(15) 0.0097(14) -0.0042(15)
N20 0.0227(14) 0.0146(14) 0.0150(13) -0.0018(11) 0.0001(10) 0.0018(11)
N21 0.0213(14) 0.0146(14) 0.0164(13) -0.0012(11) 0.0033(10) 0.0018(11)
C22 0.0295(18) 0.0177(18) 0.0176(16) 0.0017(14) 0.0042(13) -0.0044(14)
C23 0.0260(17) 0.0230(19) 0.0204(16) 0.0040(15) -0.0010(13) 0.0028(15)
C24 0.0210(16) 0.0145(17) 0.0231(16) 0.0011(14) -0.0006(13) 0.0004(13)
C25 0.039(2) 0.025(2) 0.0168(16) -0.0010(15) 0.0041(14) 0.0026(16)
C26 0.0319(19) 0.0182(19) 0.0273(18) -0.0054(15) -0.0069(15) 0.0082(15)
N27 0.0216(14) 0.0173(15) 0.0224(14) 0.0005(12) 0.0048(11) 0.0030(11)
N28 0.0195(14) 0.0145(15) 0.0244(14) 0.0011(12) 0.0064(11) 0.0029(11)
C29 0.0254(18) 0.0171(18) 0.038(2) -0.0013(16) 0.0126(16) -0.0006(14)
C30 0.0234(18) 0.0175(18) 0.044(2) -0.0059(17) 0.0109(16) -0.0034(14)
C31 0.0232(17) 0.0218(19) 0.0283(17) -0.0068(16) 0.0049(14) 0.0021(15)
C32 0.034(2) 0.026(2) 0.068(3) 0.022(2) 0.014(2) -0.0013(18)
C33 0.0248(18) 0.038(2) 0.036(2) -0.0081(18) -0.0012(16) 0.0003(17)

loop_
_atom_type_symbol
_atom_type_description
_atom_type_scat_dispersion_real
_atom_type_scat_dispersion_imag
_atom_type_scat_source
C C 0.0181 0.0091 'International Tables Vol C Tables 4.2.6.8 and 6.1.1.4'
H H 0.0000 0.0000 'International Tables Vol C Tables 4.2.6.8 and 6.1.1.4'
B B 0.0090 0.0039 'International Tables Vol C Tables 4.2.6.8 and 6.1.1.4'
N N 0.0311 0.0180 'International Tables Vol C Tables 4.2.6.8 and 6.1.1.4'
Pt Pt -4.5932 6.9264 'International Tables Vol C Tables 4.2.6.8 and 6.1.1.4'

loop_
_geom_angle_atom_site_label_1
_geom_angle_atom_site_label_2
_geom_angle_atom_site_label_3
_geom_angle
C2 Pt1 C1 86.29(14)
C2 Pt1 N13 175.79(12)
C1 Pt1 N13 91.73(13)
C2 Pt1 N20 96.57(12)
C1 Pt1 N20 176.20(13)
N13 Pt1 N20 85.25(11)
N3 C2 Pt1 176.4(3)
C2 N3 C4 177.8(3)
C5 C4 N3 118.7(3)
C5 C4 C9 123.5(3)
N3 C4 C9 117.9(3)
C6 C5 C4 117.0(3)
C6 C5 C10 121.4(3)
C4 C5 C10 121.6(3)
C7 C6 C5 121.0(3)
C6 C7 C8 121.1(3)
C7 C8 C9 120.3(3)
C8 C9 C4 117.2(3)
C8 C9 C11 121.1(3)
C4 C9 C11 121.8(3)
N14 B12 N21 108.1(3)
N14 B12 N28 108.6(3)
N21 B12 N28 111.2(3)
C17 N13 N14 107.1(3)
C17 N13 Pt1 134.5(2)
N14 N13 Pt1 117.89(19)
C15 N14 N13 109.4(3)
C15 N14 B12 128.8(3)
N13 N14 B12 121.6(3)
N14 C15 C16 107.7(3)
N14 C15 C18 121.6(3)
C16 C15 C18 130.6(3)
C15 C16 C17 106.4(3)
N13 C17 C16 109.3(3)
N13 C17 C19 123.1(3)
C16 C17 C19 127.5(3)
C24 N20 N21 107.5(3)
C24 N20 Pt1 133.5(2)
N21 N20 Pt1 118.7(2)
C22 N21 N20 108.8(3)
C22 N21 B12 130.6(3)
N20 N21 B12 120.6(3)
N21 C22 C23 108.3(3)
N21 C22 C25 123.1(3)
C23 C22 C25 128.6(3)
C22 C23 C24 106.0(3)
N20 C24 C23 109.3(3)
N20 C24 C26 121.0(3)
C23 C24 C26 129.6(3)
C31 N27 N28 105.8(3)
C29 N28 N27 110.3(3)
C29 N28 B12 130.5(3)
N27 N28 B12 118.2(3)
N28 C29 C30 107.4(3)
N28 C29 C32 123.3(3)
C30 C29 C32 129.3(4)
C29 C30 C31 105.8(3)
N27 C31 C30 110.6(3)
N27 C31 C33 120.1(3)
C30 C31 C33 129.3(3)

loop_
_geom_bond_atom_site_label_1
_geom_bond_atom_site_label_2
_geom_bond_distance
Pt1 C2 1.891(3)
Pt1 C1 2.047(3)
Pt1 N13 2.065(3)
Pt1 N20 2.097(3)
C2 N3 1.150(4)
N3 C4 1.399(4)
C4 C5 1.395(5)
C4 C9 1.400(5)
C5 C6 1.388(5)
C5 C10 1.505(5)
C6 C7 1.380(5)
C7 C8 1.382(5)
C8 C9 1.396(5)
C9 C11 1.499(5)
B12 N14 1.541(4)
B12 N21 1.542(5)
B12 N28 1.550(5)
N13 C17 1.341(4)
N13 N14 1.377(4)
N14 C15 1.347(4)
C15 C16 1.383(5)
C15 C18 1.494(4)
C16 C17 1.390(5)
C17 C19 1.492(4)
N20 C24 1.336(4)
N20 N21 1.378(4)
N21 C22 1.355(4)
C22 C23 1.376(5)
C22 C25 1.489(5)
C23 C24 1.400(5)
C24 C26 1.497(5)
N27 C31 1.336(4)
N27 N28 1.377(4)
N28 C29 1.357(4)
C29 C30 1.377(5)
C29 C32 1.496(6)
C30 C31 1.397(5)
C31 C33 1.501(5)

loop_
_geom_torsion_atom_site_label_1
_geom_torsion_atom_site_label_2
_geom_torsion_atom_site_label_3
_geom_torsion_atom_site_label_4
_geom_torsion
N3 C4 C5 C6 180.0(3)
C9 C4 C5 C6 -0.8(5)
N3 C4 C5 C10 0.2(5)
C9 C4 C5 C10 179.4(3)
C4 C5 C6 C7 0.7(5)
C10 C5 C6 C7 -179.5(3)
C5 C6 C7 C8 0.1(5)
C6 C7 C8 C9 -1.0(5)
C7 C8 C9 C4 0.9(5)
C7 C8 C9 C11 -179.6(3)
C5 C4 C9 C8 0.0(5)
N3 C4 C9 C8 179.2(3)
C5 C4 C9 C11 -179.4(3)
N3 C4 C9 C11 -0.2(5)
C1 Pt1 N13 C17 -44.1(3)
N20 Pt1 N13 C17 138.2(3)
C1 Pt1 N13 N14 126.3(2)
N20 Pt1 N13 N14 -51.4(2)
C17 N13 N14 C15 1.5(3)
Pt1 N13 N14 C15 -171.3(2)
C17 N13 N14 B12 -173.5(3)
Pt1 N13 N14 B12 13.7(4)
N21 B12 N14 C15 -126.3(3)
N28 B12 N14 C15 113.0(4)
N21 B12 N14 N13 47.7(4)
N28 B12 N14 N13 -73.0(4)
N13 N14 C15 C16 -1.3(4)
B12 N14 C15 C16 173.3(3)
N13 N14 C15 C18 178.9(3)
B12 N14 C15 C18 -6.6(5)
N14 C15 C16 C17 0.6(4)
C18 C15 C16 C17 -179.6(3)
N14 N13 C17 C16 -1.1(4)
Pt1 N13 C17 C16 169.9(2)
N14 N13 C17 C19 176.4(3)
Pt1 N13 C17 C19 -12.6(5)
C15 C16 C17 N13 0.4(4)
C15 C16 C17 C19 -177.0(3)
C2 Pt1 N20 C24 53.7(3)
N13 Pt1 N20 C24 -130.1(3)
C2 Pt1 N20 N21 -133.7(2)
N13 Pt1 N20 N21 42.5(2)
C24 N20 N21 C22 -0.3(4)
Pt1 N20 N21 C22 -174.7(2)
C24 N20 N21 B12 178.5(3)
Pt1 N20 N21 B12 4.1(4)
N14 B12 N21 C22 120.8(3)
N28 B12 N21 C22 -120.1(4)
N14 B12 N21 N20 -57.7(4)
N28 B12 N21 N20 61.4(4)
N20 N21 C22 C23 -0.1(4)
B12 N21 C22 C23 -178.7(3)
N20 N21 C22 C25 -179.9(3)
B12 N21 C22 C25 1.4(5)
N21 C22 C23 C24 0.4(4)
C25 C22 C23 C24 -179.8(3)
N21 N20 C24 C23 0.5(4)
Pt1 N20 C24 C23 173.8(2)
N21 N20 C24 C26 -178.0(3)
Pt1 N20 C24 C26 -4.8(5)
C22 C23 C24 N20 -0.6(4)
C22 C23 C24 C26 177.8(4)
C31 N27 N28 C29 -0.8(4)
C31 N27 N28 B12 -170.6(3)
N14 B12 N28 C29 159.5(3)
N21 B12 N28 C29 40.7(5)
N14 B12 N28 N27 -33.1(4)
N21 B12 N28 N27 -151.9(3)
N27 N28 C29 C30 1.1(4)
B12 N28 C29 C30 169.3(3)
N27 N28 C29 C32 -178.7(3)
B12 N28 C29 C32 -10.5(6)
N28 C29 C30 C31 -0.9(4)
C32 C29 C30 C31 178.8(4)
N28 N27 C31 C30 0.1(4)
N28 N27 C31 C33 -179.8(3)
C29 C30 C31 N27 0.5(4)
C29 C30 C31 C33 -179.6(4)
